data_7246270
loop_
_publ_author_name
'Wei, Wen-Juan'
'Gao, Hong-Qiang'
'Fang, Ming'
'Tang, Yun-Zhi'
'Wei, Yen'

_publ_section_title
;
 Revealing the order--disorder type phase transition mechanism in two new
 supramolecular clathrates
;
_journal_issue 9
_journal_name_full CrystEngComm
_journal_page_first 1333
_journal_page_last 1338
_journal_paper_doi 10.1039/D2CE01419J
_journal_volume 25
_journal_year 2023
_chemical_formula_moiety 'B F4, C7 H14 N O, C12 H24 O6'
_chemical_formula_sum 'C19 H38 B F4 N O7'
_chemical_formula_weight 479.31
_space_group_crystal_system orthorhombic
_space_group_IT_number 61
_space_group_name_Hall '-P 2ac 2ab'
_space_group_name_H-M_alt 'P b c a'
_atom_sites_solution_hydrogens geom
_audit_creation_date 2021-03-11
_audit_creation_method
;
Olex2 1.2
(compiled 2018.05.29 svn.r3508 for OlexSys, GUI svn.r5506)
;
_audit_update_record
;
2022-08-28 deposited with the CCDC.	2023-02-03 downloaded from the CCDC.
;
_cell_angle_alpha 90
_cell_angle_beta 90
_cell_angle_gamma 90
_cell_formula_units_Z 8
_cell_length_a 17.2870(6)
_cell_length_b 15.6308(5)
_cell_length_c 17.7593(6)
_cell_measurement_reflns_used 11744
_cell_measurement_temperature 300.80(10)
_cell_measurement_theta_max 31.7530
_cell_measurement_theta_min 2.0970
_cell_volume 4798.7(3)
_computing_cell_refinement 'CrysAlisPro 1.171.40.39a (Rigaku OD, 2019)'
_computing_data_collection 'CrysAlisPro 1.171.40.39a (Rigaku OD, 2019)'
_computing_data_reduction 'CrysAlisPro 1.171.40.39a (Rigaku OD, 2019)'
_computing_molecular_graphics 'Olex2 (Dolomanov et al., 2009)'
_computing_publication_material 'Olex2 (Dolomanov et al., 2009)'
_computing_structure_refinement 'ShelXL (Sheldrick, 2015)'
_computing_structure_solution 'SHELXS  (Sheldrick, 2008)'
_diffrn_ambient_environment air
_diffrn_ambient_temperature 300.80(10)
_diffrn_detector 'CCD plate'
_diffrn_detector_area_resol_mean 10.0000
_diffrn_detector_type HyPix
_diffrn_measured_fraction_theta_full 1.000
_diffrn_measured_fraction_theta_max 0.863
_diffrn_measurement_details
;
List of Runs (angles in degrees, time in seconds):

  # Type    Start    End  Width  t~exp~   \w     \q     \k     \f   Frames
#--------------------------------------------------------------------------
  1  \w     36.00  77.00   0.50    0.80    --    8.30  59.00 -51.00   82
  2  \w    -17.00  22.00   0.50    0.80    --   -8.54  62.00 140.00   78
  3  \w    -59.00  17.00   0.50    0.80    --    8.30 -19.00-120.00  152
  4  \w    -15.00  48.00   0.50    0.80    --    8.30  77.00-120.00  126
  5  \w    -18.00  39.00   0.50    0.80    --    8.30 -99.00 150.00  114
;
_diffrn_measurement_device 'four-circle diffractometer'
_diffrn_measurement_device_type 'XtaLAB Synergy R, HyPix'
_diffrn_measurement_method '\w scans'
_diffrn_orient_matrix_type 'CrysAlisPro convention (1999,Acta A55,543-557)'
_diffrn_orient_matrix_UB_11 -0.0369513000
_diffrn_orient_matrix_UB_12 -0.0106343000
_diffrn_orient_matrix_UB_13 0.0146164000
_diffrn_orient_matrix_UB_21 0.0172438000
_diffrn_orient_matrix_UB_22 -0.0311718000
_diffrn_orient_matrix_UB_23 0.0236719000
_diffrn_orient_matrix_UB_31 0.0046134000
_diffrn_orient_matrix_UB_32 0.0312076000
_diffrn_orient_matrix_UB_33 0.0286548000
_diffrn_radiation_monochromator mirror
_diffrn_radiation_probe x-ray
_diffrn_radiation_type MoK\a
_diffrn_radiation_wavelength 0.71073
_diffrn_reflns_av_R_equivalents 0.0401
_diffrn_reflns_av_unetI/netI 0.0317
_diffrn_reflns_Laue_measured_fraction_full 1.000
_diffrn_reflns_Laue_measured_fraction_max 0.863
_diffrn_reflns_limit_h_max 24
_diffrn_reflns_limit_h_min -25
_diffrn_reflns_limit_k_max 23
_diffrn_reflns_limit_k_min -21
_diffrn_reflns_limit_l_max 25
_diffrn_reflns_limit_l_min -25
_diffrn_reflns_number 44029
_diffrn_reflns_point_group_measured_fraction_full 1.000
_diffrn_reflns_point_group_measured_fraction_max 0.863
_diffrn_reflns_theta_full 25.242
_diffrn_reflns_theta_max 31.874
_diffrn_reflns_theta_min 2.098
_diffrn_source 'micro-focus sealed X-ray tube'
_diffrn_source_type 'Mova (Mo) X-ray Source'
_exptl_absorpt_coefficient_mu 0.117
_exptl_absorpt_correction_T_max 1.00000
_exptl_absorpt_correction_T_min 0.68173
_exptl_absorpt_correction_type multi-scan
_exptl_absorpt_process_details
;
CrysAlisPro 1.171.40.39a (Rigaku Oxford Diffraction, 2019)
Empirical absorption correction using spherical harmonics,
 implemented in SCALE3 ABSPACK scaling algorithm.
;
_exptl_crystal_colour colourless
_exptl_crystal_colour_primary colourless
_exptl_crystal_density_diffrn 1.327
_exptl_crystal_description block
_exptl_crystal_F_000 2048
_refine_diff_density_max 0.432
_refine_diff_density_min -0.217
_refine_diff_density_rms 0.038
_refine_ls_extinction_method none
_refine_ls_goodness_of_fit_ref 1.069
_refine_ls_hydrogen_treatment constr
_refine_ls_matrix_type full
_refine_ls_number_parameters 318
_refine_ls_number_reflns 7114
_refine_ls_number_restraints 75
_refine_ls_restrained_S_all 1.111
_refine_ls_R_factor_all 0.0985
_refine_ls_R_factor_gt 0.0557
_refine_ls_shift/su_max 0.000
_refine_ls_shift/su_mean 0.000
_refine_ls_structure_factor_coef Fsqd
_refine_ls_weighting_details 'w=1/[\s^2^(Fo^2^)+(0.0711P)^2^+1.0036P] where P=(Fo^2^+2Fc^2^)/3'
_refine_ls_weighting_scheme calc
_refine_ls_wR_factor_gt 0.1537
_refine_ls_wR_factor_ref 0.1751
_reflns_Friedel_coverage 0.000
_reflns_number_gt 4133
_reflns_number_total 7114
_reflns_threshold_expression 'I > 2\s(I)'
_cod_data_source_file d2ce01419j2.cif
_cod_data_source_block wj_b4_6_301k
_cod_depositor_comments 'Adding full bibliography for 7246270--7246275.cif.'
_cod_database_code 7246270
_shelx_shelxl_version_number 2018/3
_shelx_space_group_comment
;
The symmetry employed for this shelxl refinement is uniquely defined
by the following loop, which should always be used as a source of
symmetry information in preference to the above space-group names.
They are only intended as comments.
;
_diffrn_oxdiff_digest_frames
;
019c58aa5e7b36b4073ceb55ab99ac5dfb00030e8d3
;
_reflns_odcompleteness_completeness 99.92
_reflns_odcompleteness_iscentric 1
_reflns_odcompleteness_theta 27.50
_olex2_refinement_description
;
1. Fixed Uiso
 At 1.2 times of:
  All C(H) groups, All C(H,H) groups, All N(H,H) groups
 At 1.5 times of:
  All O(H) groups
2. Restrained distances
 F1-B1 \\sim F1A-B1 \\sim F2A-B1 \\sim F2-B1 \\sim F3A-B1 \\sim F3-B1
 with sigma of 0.02
3. Uiso/Uaniso restraints and constraints
F1 \\sim F1A \\sim F2A \\sim F2 \\sim F4 \\sim F3 \\sim F3A: within 2A with
sigma of 0.04 and sigma for terminal atoms of 0.08
Uanis(F1A) \\sim Ueq, Uanis(F1) \\sim Ueq, Uanis(F3A) \\sim Ueq: with sigma of
0.01 and sigma for terminal atoms of 0.02
Uanis(F1) \\sim Ueq: with sigma of 0.001 and sigma for terminal atoms of 0.002
Uanis(F2A) \\sim Ueq: with sigma of 0.001 and sigma for terminal atoms of 0.002
4. Rigid body (RIGU) restrains
 F1, F2, F3
 with sigma for 1-2 distances of 0.004 and sigma for 1-3 distances of 0.004
 F1A, F2A, F3A
 with sigma for 1-2 distances of 0.004 and sigma for 1-3 distances of 0.004
5. Others
 Sof(F1A)=Sof(F2A)=Sof(F3A)=1-FVAR(1)
 Sof(F1)=Sof(F2)=Sof(F3)=FVAR(1)
6.a Ternary CH refined with riding coordinates:
 C1(H1C), C4(H4), C6(H6)
6.b Secondary CH2 refined with riding coordinates:
 N1(H1A,H1B), C2(H2A,H2B), C3(H3A,H3B), C5(H5A,H5B), C7(H7A,H7B), C8(H8A,H8B),
 C9(H9A,H9B), C10(H10A,H10B), C11(H11A,H11B), C12(H12A,H12B), C13(H13A,H13B),
 C14(H14A,H14B), C15(H15A,H15B), C16(H16A,H16B), C17(H17A,H17B), C18(H18A,H18B),
  C19(H19A,H19B)
6.c Idealised tetrahedral OH refined as rotating group:
 O1(H1)
;
_olex2_submission_special_instructions 'No special instructions were received'
_oxdiff_exptl_absorpt_empirical_details
;
Empirical correction (ABSPACK) includes:
- Absorption correction using spherical harmonics
- Frame scaling
;
_oxdiff_exptl_absorpt_empirical_full_max 1.470
_oxdiff_exptl_absorpt_empirical_full_min 0.669

loop_
_space_group_symop_operation_xyz
'x, y, z'
'-x+1/2, -y, z+1/2'
'x+1/2, -y+1/2, -z'
'-x, y+1/2, -z+1/2'
'-x, -y, -z'
'x-1/2, y, -z-1/2'
'-x-1/2, y-1/2, z'
'x, -y-1/2, z-1/2'

loop_
_atom_site_label
_atom_site_type_symbol
_atom_site_fract_x
_atom_site_fract_y
_atom_site_fract_z
_atom_site_U_iso_or_equiv
_atom_site_adp_type
_atom_site_occupancy
_atom_site_site_symmetry_order
_atom_site_calc_flag
_atom_site_refinement_flags_posn
_atom_site_refinement_flags_adp
_atom_site_refinement_flags_occupancy
_atom_site_disorder_assembly
_atom_site_disorder_group
F1 F -0.0519(4) 1.0277(2) 0.2849(3) 0.1157(14) Uani 0.633(10) 1 d D U P A 1
F2 F 0.0638(3) 1.0765(2) 0.2676(4) 0.1334(19) Uani 0.633(10) 1 d D U P A 1
F3 F -0.0318(4) 1.1369(4) 0.2063(5) 0.137(3) Uani 0.633(10) 1 d D U P A 1
F4 F 0.01270(12) 1.00635(11) 0.17903(9) 0.1243(6) Uani 1 1 d . U . . .
B1 B -0.00370(13) 1.06435(14) 0.23259(12) 0.0616(5) Uani 1 1 d D . . . .
O1 O 0.25361(9) 0.48048(8) 0.40829(10) 0.0835(5) Uani 1 1 d . . . . .
H1 H 0.277749 0.439541 0.391512 0.125 Uiso 1 1 calc GR . . . .
N1 N 0.23829(8) 0.71987(8) 0.45323(8) 0.0483(3) Uani 1 1 d . . . . .
H1A H 0.211471 0.759362 0.478163 0.058 Uiso 1 1 calc R . . . .
H1B H 0.277553 0.744821 0.429377 0.058 Uiso 1 1 calc R . . . .
C1 C 0.26607(11) 0.64987(11) 0.50504(10) 0.0571(4) Uani 1 1 d . . . . .
H1C H 0.288609 0.673547 0.551184 0.069 Uiso 1 1 calc R . . . .
C2 C 0.19076(11) 0.60210(12) 0.52153(10) 0.0600(5) Uani 1 1 d . . . . .
H2A H 0.200367 0.541303 0.527262 0.072 Uiso 1 1 calc R . . . .
H2B H 0.167006 0.623465 0.567297 0.072 Uiso 1 1 calc R . . . .
C3 C 0.13896(10) 0.61888(11) 0.45395(11) 0.0580(4) Uani 1 1 d . . . . .
H3A H 0.123048 0.565499 0.430796 0.070 Uiso 1 1 calc R . . . .
H3B H 0.093166 0.650486 0.468847 0.070 Uiso 1 1 calc R . . . .
C4 C 0.18799(10) 0.67120(10) 0.39991(10) 0.0505(4) Uani 1 1 d . . . . .
H4 H 0.155698 0.710133 0.370207 0.061 Uiso 1 1 calc R . . . .
C5 C 0.24025(13) 0.61882(11) 0.34935(10) 0.0626(5) Uani 1 1 d . . . . .
H5A H 0.271491 0.657599 0.319461 0.075 Uiso 1 1 calc R . . . .
H5B H 0.208271 0.586110 0.314921 0.075 Uiso 1 1 calc R . . . .
C6 C 0.29360(11) 0.55774(10) 0.39049(12) 0.0642(5) Uani 1 1 d . . . . .
H6 H 0.337092 0.543812 0.357292 0.077 Uiso 1 1 calc R . . . .
C7 C 0.32512(11) 0.59832(13) 0.46116(13) 0.0697(6) Uani 1 1 d . . . . .
H7A H 0.367835 0.635513 0.447646 0.084 Uiso 1 1 calc R . . . .
H7B H 0.345395 0.553652 0.493538 0.084 Uiso 1 1 calc R . . . .
O2 O 0.13668(7) 0.86865(7) 0.33050(6) 0.0505(3) Uani 1 1 d . . . . .
O3 O 0.18189(7) 0.79944(8) 0.59533(7) 0.0568(3) Uani 1 1 d . . . . .
O4 O 0.07593(7) 0.83433(8) 0.47603(7) 0.0593(3) Uani 1 1 d . . . . .
O5 O 0.32628(7) 0.85207(9) 0.54279(7) 0.0673(4) Uani 1 1 d . . . . .
O6 O 0.39427(7) 0.79067(8) 0.40754(7) 0.0572(3) Uani 1 1 d . . . . .
O7 O 0.28697(7) 0.81966(8) 0.28685(7) 0.0584(3) Uani 1 1 d . . . . .
C8 C 0.15657(12) 0.84884(13) 0.25518(10) 0.0619(5) Uani 1 1 d . . . . .
H8A H 0.123791 0.880734 0.220874 0.074 Uiso 1 1 calc R . . . .
H8B H 0.148713 0.788293 0.245945 0.074 Uiso 1 1 calc R . . . .
C9 C 0.23888(12) 0.87138(13) 0.24205(10) 0.0623(5) Uani 1 1 d . . . . .
H9A H 0.251544 0.863179 0.189333 0.075 Uiso 1 1 calc R . . . .
H9B H 0.247289 0.931109 0.254413 0.075 Uiso 1 1 calc R . . . .
C10 C 0.36538(12) 0.84635(15) 0.28203(12) 0.0729(6) Uani 1 1 d . . . . .
H10A H 0.370215 0.904907 0.299495 0.088 Uiso 1 1 calc R . . . .
H10B H 0.382681 0.843947 0.230118 0.088 Uiso 1 1 calc R . . . .
C11 C 0.41363(11) 0.78923(15) 0.32913(12) 0.0710(5) Uani 1 1 d . . . . .
H11A H 0.408366 0.731110 0.310682 0.085 Uiso 1 1 calc R . . . .
H11B H 0.467414 0.805683 0.323434 0.085 Uiso 1 1 calc R . . . .
C12 C 0.41912(11) 0.86505(13) 0.44646(13) 0.0685(5) Uani 1 1 d . . . . .
H12A H 0.390172 0.914309 0.428868 0.082 Uiso 1 1 calc R . . . .
H12B H 0.473525 0.875127 0.436463 0.082 Uiso 1 1 calc R . . . .
C13 C 0.40691(11) 0.85376(15) 0.52835(13) 0.0726(6) Uani 1 1 d . . . . .
H13A H 0.430435 0.800688 0.544977 0.087 Uiso 1 1 calc R . . . .
H13B H 0.430745 0.900576 0.555682 0.087 Uiso 1 1 calc R . . . .
C14 C 0.30591(13) 0.85671(15) 0.61957(11) 0.0739(6) Uani 1 1 d . . . . .
H14A H 0.333493 0.903294 0.643672 0.089 Uiso 1 1 calc R . . . .
H14B H 0.319611 0.803824 0.644837 0.089 Uiso 1 1 calc R . . . .
C15 C 0.22177(13) 0.87115(14) 0.62473(12) 0.0736(6) Uani 1 1 d . . . . .
H15A H 0.207167 0.879953 0.676895 0.088 Uiso 1 1 calc R . . . .
H15B H 0.207862 0.922013 0.596518 0.088 Uiso 1 1 calc R . . . .
C16 C 0.09980(11) 0.80423(13) 0.60431(11) 0.0628(5) Uani 1 1 d . . . . .
H16A H 0.088319 0.822866 0.655198 0.075 Uiso 1 1 calc R . . . .
H16B H 0.078117 0.747442 0.597982 0.075 Uiso 1 1 calc R . . . .
C17 C 0.06156(11) 0.86339(13) 0.55036(11) 0.0647(5) Uani 1 1 d . . . . .
H17A H 0.006305 0.864806 0.559795 0.078 Uiso 1 1 calc R . . . .
H17B H 0.081810 0.920817 0.556667 0.078 Uiso 1 1 calc R . . . .
C18 C 0.03824(10) 0.88587(12) 0.42165(11) 0.0600(4) Uani 1 1 d . . . . .
H18A H 0.054730 0.944843 0.427283 0.072 Uiso 1 1 calc R . . . .
H18B H -0.017242 0.883575 0.429565 0.072 Uiso 1 1 calc R . . . .
C19 C 0.05671(10) 0.85563(11) 0.34457(11) 0.0569(4) Uani 1 1 d . . . . .
H19A H 0.044287 0.795342 0.339958 0.068 Uiso 1 1 calc R . . . .
H19B H 0.026160 0.886983 0.307990 0.068 Uiso 1 1 calc R . . . .
F1A F -0.0793(3) 1.0478(7) 0.2485(6) 0.130(3) Uani 0.367(10) 1 d D U P A 2
F2A F 0.0291(5) 1.0642(4) 0.3012(3) 0.103(2) Uani 0.367(10) 1 d D U P A 2
F3A F 0.0009(9) 1.1454(6) 0.2074(8) 0.143(4) Uani 0.367(10) 1 d D U P A 2

loop_
_atom_site_aniso_label
_atom_site_aniso_U_11
_atom_site_aniso_U_22
_atom_site_aniso_U_33
_atom_site_aniso_U_23
_atom_site_aniso_U_13
_atom_site_aniso_U_12
F1 0.127(2) 0.1008(16) 0.119(2) -0.0019(14) 0.0334(15) -0.0035(15)
F2 0.094(3) 0.148(3) 0.158(4) 0.012(2) -0.072(3) -0.032(2)
F3 0.190(6) 0.091(4) 0.128(3) 0.017(3) -0.063(4) 0.058(4)
F4 0.1735(17) 0.0918(10) 0.1076(12) -0.0309(9) 0.0273(11) 0.0018(11)
B1 0.0685(14) 0.0567(11) 0.0595(13) -0.0051(9) -0.0122(10) -0.0016(9)
O1 0.0964(11) 0.0366(6) 0.1175(12) -0.0043(7) 0.0493(9) -0.0022(6)
N1 0.0505(7) 0.0364(6) 0.0581(8) -0.0052(5) 0.0099(6) -0.0016(5)
C1 0.0619(11) 0.0569(10) 0.0526(10) -0.0007(8) -0.0104(8) -0.0031(8)
C2 0.0707(12) 0.0540(9) 0.0553(10) 0.0025(8) 0.0162(9) -0.0017(8)
C3 0.0443(9) 0.0499(9) 0.0798(12) -0.0033(8) 0.0078(8) -0.0024(7)
C4 0.0531(9) 0.0425(8) 0.0559(9) 0.0032(7) -0.0071(7) 0.0037(6)
C5 0.0890(14) 0.0506(9) 0.0483(9) -0.0037(7) 0.0124(9) -0.0083(9)
C6 0.0664(11) 0.0410(8) 0.0853(13) -0.0012(8) 0.0348(10) 0.0035(7)
C7 0.0432(9) 0.0607(11) 0.1053(16) 0.0178(11) -0.0010(9) 0.0049(8)
O2 0.0482(6) 0.0531(6) 0.0502(6) -0.0075(5) -0.0090(5) -0.0023(5)
O3 0.0570(7) 0.0598(7) 0.0537(7) -0.0058(5) 0.0048(5) 0.0037(5)
O4 0.0578(7) 0.0605(7) 0.0595(7) -0.0026(6) 0.0035(6) 0.0110(6)
O5 0.0537(7) 0.0877(10) 0.0605(8) -0.0093(7) -0.0073(6) -0.0095(6)
O6 0.0524(7) 0.0568(7) 0.0624(8) 0.0044(5) 0.0040(5) -0.0026(5)
O7 0.0519(7) 0.0637(7) 0.0596(7) 0.0083(6) 0.0016(5) -0.0048(6)
C8 0.0721(12) 0.0680(11) 0.0455(9) -0.0066(8) -0.0156(8) 0.0072(9)
C9 0.0783(13) 0.0672(11) 0.0416(9) 0.0035(8) 0.0004(8) 0.0036(9)
C10 0.0587(11) 0.0948(15) 0.0654(12) 0.0163(11) 0.0110(9) -0.0134(10)
C11 0.0499(10) 0.0895(14) 0.0737(13) 0.0053(11) 0.0164(9) 0.0027(9)
C12 0.0512(10) 0.0601(11) 0.0943(16) -0.0009(10) 0.0053(10) -0.0081(8)
C13 0.0514(11) 0.0818(13) 0.0847(15) -0.0152(11) -0.0141(10) -0.0073(9)
C14 0.0772(14) 0.0892(15) 0.0552(11) -0.0129(10) -0.0132(10) -0.0112(11)
C15 0.0809(14) 0.0805(13) 0.0595(12) -0.0215(10) 0.0064(10) -0.0074(11)
C16 0.0596(11) 0.0686(11) 0.0603(11) -0.0014(9) 0.0193(9) 0.0042(9)
C17 0.0549(10) 0.0712(12) 0.0679(12) -0.0083(9) 0.0106(9) 0.0124(9)
C18 0.0426(9) 0.0581(10) 0.0794(12) 0.0024(9) -0.0008(8) 0.0055(7)
C19 0.0458(9) 0.0537(9) 0.0712(12) 0.0021(8) -0.0172(8) -0.0009(7)
F1A 0.055(3) 0.158(6) 0.176(7) -0.062(5) -0.005(3) -0.025(3)
F2A 0.107(3) 0.107(2) 0.096(2) -0.0003(16) -0.0174(17) 0.0145(17)
F3A 0.253(12) 0.050(3) 0.125(6) 0.006(3) 0.011(7) -0.017(5)

loop_
_atom_type_symbol
_atom_type_description
_atom_type_scat_dispersion_real
_atom_type_scat_dispersion_imag
_atom_type_scat_source
C C 0.0033 0.0016 'International Tables Vol C Tables 4.2.6.8 and 6.1.1.4'
H H 0.0000 0.0000 'International Tables Vol C Tables 4.2.6.8 and 6.1.1.4'
B B 0.0013 0.0007 'International Tables Vol C Tables 4.2.6.8 and 6.1.1.4'
F F 0.0171 0.0103 'International Tables Vol C Tables 4.2.6.8 and 6.1.1.4'
N N 0.0061 0.0033 'International Tables Vol C Tables 4.2.6.8 and 6.1.1.4'
O O 0.0106 0.0060 'International Tables Vol C Tables 4.2.6.8 and 6.1.1.4'

loop_
_geom_angle_atom_site_label_1
_geom_angle_atom_site_label_2
_geom_angle_atom_site_label_3
_geom_angle
_geom_angle_site_symmetry_1
_geom_angle_site_symmetry_3
_geom_angle_publ_flag
F2 B1 F1 105.9(3) . . ?
F2 B1 F4 103.9(3) . . ?
F3 B1 F1 112.0(5) . . ?
F3 B1 F2 111.4(4) . . ?
F3 B1 F4 114.0(4) . . ?
F4 B1 F1 109.0(2) . . ?
F4 B1 F1A 102.8(3) . . ?
F4 B1 F3A 112.8(7) . . ?
F2A B1 F4 123.5(3) . . ?
F2A B1 F1A 102.5(4) . . ?
F2A B1 F3A 106.1(6) . . ?
F3A B1 F1A 107.8(7) . . ?
C6 O1 H1 109.5 . . ?
H1A N1 H1B 109.3 . . ?
C1 N1 H1A 111.4 . . ?
C1 N1 H1B 111.4 . . ?
C4 N1 H1A 111.4 . . ?
C4 N1 H1B 111.4 . . ?
C4 N1 C1 101.68(12) . . ?
N1 C1 H1C 111.3 . . ?
N1 C1 C2 101.54(14) . . ?
N1 C1 C7 106.64(15) . . ?
C2 C1 H1C 111.3 . . ?
C7 C1 H1C 111.3 . . ?
C7 C1 C2 114.34(15) . . ?
C1 C2 H2A 110.7 . . ?
C1 C2 H2B 110.7 . . ?
H2A C2 H2B 108.8 . . ?
C3 C2 C1 105.43(14) . . ?
C3 C2 H2A 110.7 . . ?
C3 C2 H2B 110.7 . . ?
C2 C3 H3A 110.7 . . ?
C2 C3 H3B 110.7 . . ?
H3A C3 H3B 108.8 . . ?
C4 C3 C2 105.25(14) . . ?
C4 C3 H3A 110.7 . . ?
C4 C3 H3B 110.7 . . ?
N1 C4 C3 101.45(14) . . ?
N1 C4 H4 110.9 . . ?
N1 C4 C5 107.70(14) . . ?
C3 C4 H4 110.9 . . ?
C5 C4 C3 114.61(14) . . ?
C5 C4 H4 110.9 . . ?
C4 C5 H5A 108.6 . . ?
C4 C5 H5B 108.6 . . ?
C4 C5 C6 114.70(15) . . ?
H5A C5 H5B 107.6 . . ?
C6 C5 H5A 108.6 . . ?
C6 C5 H5B 108.6 . . ?
O1 C6 C5 110.20(17) . . ?
O1 C6 H6 108.5 . . ?
O1 C6 C7 110.28(17) . . ?
C5 C6 H6 108.5 . . ?
C7 C6 C5 110.87(14) . . ?
C7 C6 H6 108.5 . . ?
C1 C7 H7A 108.7 . . ?
C1 C7 H7B 108.7 . . ?
C6 C7 C1 114.08(15) . . ?
C6 C7 H7A 108.7 . . ?
C6 C7 H7B 108.7 . . ?
H7A C7 H7B 107.6 . . ?
C8 O2 C19 111.81(13) . . ?
C15 O3 C16 113.62(15) . . ?
C18 O4 C17 111.84(14) . . ?
C14 O5 C13 114.81(15) . . ?
C12 O6 C11 114.56(15) . . ?
C9 O7 C10 111.17(15) . . ?
O2 C8 H8A 109.8 . . ?
O2 C8 H8B 109.8 . . ?
O2 C8 C9 109.23(14) . . ?
H8A C8 H8B 108.3 . . ?
C9 C8 H8A 109.8 . . ?
C9 C8 H8B 109.8 . . ?
O7 C9 C8 109.96(15) . . ?
O7 C9 H9A 109.7 . . ?
O7 C9 H9B 109.7 . . ?
C8 C9 H9A 109.7 . . ?
C8 C9 H9B 109.7 . . ?
H9A C9 H9B 108.2 . . ?
O7 C10 H10A 109.9 . . ?
O7 C10 H10B 109.9 . . ?
O7 C10 C11 109.05(16) . . ?
H10A C10 H10B 108.3 . . ?
C11 C10 H10A 109.9 . . ?
C11 C10 H10B 109.9 . . ?
O6 C11 C10 114.09(17) . . ?
O6 C11 H11A 108.7 . . ?
O6 C11 H11B 108.7 . . ?
C10 C11 H11A 108.7 . . ?
C10 C11 H11B 108.7 . . ?
H11A C11 H11B 107.6 . . ?
O6 C12 H12A 109.7 . . ?
O6 C12 H12B 109.7 . . ?
O6 C12 C13 109.74(16) . . ?
H12A C12 H12B 108.2 . . ?
C13 C12 H12A 109.7 . . ?
C13 C12 H12B 109.7 . . ?
O5 C13 C12 108.68(16) . . ?
O5 C13 H13A 110.0 . . ?
O5 C13 H13B 110.0 . . ?
C12 C13 H13A 110.0 . . ?
C12 C13 H13B 110.0 . . ?
H13A C13 H13B 108.3 . . ?
O5 C14 H14A 110.0 . . ?
O5 C14 H14B 110.0 . . ?
O5 C14 C15 108.32(16) . . ?
H14A C14 H14B 108.4 . . ?
C15 C14 H14A 110.0 . . ?
C15 C14 H14B 110.0 . . ?
O3 C15 C14 109.64(17) . . ?
O3 C15 H15A 109.7 . . ?
O3 C15 H15B 109.7 . . ?
C14 C15 H15A 109.7 . . ?
C14 C15 H15B 109.7 . . ?
H15A C15 H15B 108.2 . . ?
O3 C16 H16A 108.8 . . ?
O3 C16 H16B 108.8 . . ?
O3 C16 C17 113.70(15) . . ?
H16A C16 H16B 107.7 . . ?
C17 C16 H16A 108.8 . . ?
C17 C16 H16B 108.8 . . ?
O4 C17 C16 108.84(15) . . ?
O4 C17 H17A 109.9 . . ?
O4 C17 H17B 109.9 . . ?
C16 C17 H17A 109.9 . . ?
C16 C17 H17B 109.9 . . ?
H17A C17 H17B 108.3 . . ?
O4 C18 H18A 109.6 . . ?
O4 C18 H18B 109.6 . . ?
O4 C18 C19 110.43(14) . . ?
H18A C18 H18B 108.1 . . ?
C19 C18 H18A 109.6 . . ?
C19 C18 H18B 109.6 . . ?
O2 C19 C18 109.05(14) . . ?
O2 C19 H19A 109.9 . . ?
O2 C19 H19B 109.9 . . ?
C18 C19 H19A 109.9 . . ?
C18 C19 H19B 109.9 . . ?
H19A C19 H19B 108.3 . . ?

loop_
_geom_bond_atom_site_label_1
_geom_bond_atom_site_label_2
_geom_bond_distance
_geom_bond_site_symmetry_2
_geom_bond_publ_flag
F1 B1 1.373(4) . ?
F2 B1 1.336(3) . ?
F3 B1 1.319(5) . ?
F4 B1 1.344(3) . ?
B1 F1A 1.362(5) . ?
B1 F2A 1.344(5) . ?
B1 F3A 1.346(9) . ?
O1 H1 0.8200 . ?
O1 C6 1.427(2) . ?
N1 H1A 0.8900 . ?
N1 H1B 0.8900 . ?
N1 C1 1.508(2) . ?
N1 C4 1.494(2) . ?
C1 H1C 0.9800 . ?
C1 C2 1.529(3) . ?
C1 C7 1.516(3) . ?
C2 H2A 0.9700 . ?
C2 H2B 0.9700 . ?
C2 C3 1.520(3) . ?
C3 H3A 0.9700 . ?
C3 H3B 0.9700 . ?
C3 C4 1.519(2) . ?
C4 H4 0.9800 . ?
C4 C5 1.514(2) . ?
C5 H5A 0.9700 . ?
C5 H5B 0.9700 . ?
C5 C6 1.515(3) . ?
C6 H6 0.9800 . ?
C6 C7 1.508(3) . ?
C7 H7A 0.9700 . ?
C7 H7B 0.9700 . ?
O2 C8 1.415(2) . ?
O2 C19 1.420(2) . ?
O3 C15 1.416(2) . ?
O3 C16 1.430(2) . ?
O4 C17 1.418(2) . ?
O4 C18 1.416(2) . ?
O5 C13 1.417(2) . ?
O5 C14 1.410(2) . ?
O6 C11 1.432(2) . ?
O6 C12 1.419(2) . ?
O7 C9 1.406(2) . ?
O7 C10 1.421(2) . ?
C8 H8A 0.9700 . ?
C8 H8B 0.9700 . ?
C8 C9 1.484(3) . ?
C9 H9A 0.9700 . ?
C9 H9B 0.9700 . ?
C10 H10A 0.9700 . ?
C10 H10B 0.9700 . ?
C10 C11 1.481(3) . ?
C11 H11A 0.9700 . ?
C11 H11B 0.9700 . ?
C12 H12A 0.9700 . ?
C12 H12B 0.9700 . ?
C12 C13 1.480(3) . ?
C13 H13A 0.9700 . ?
C13 H13B 0.9700 . ?
C14 H14A 0.9700 . ?
C14 H14B 0.9700 . ?
C14 C15 1.475(3) . ?
C15 H15A 0.9700 . ?
C15 H15B 0.9700 . ?
C16 H16A 0.9700 . ?
C16 H16B 0.9700 . ?
C16 C17 1.487(3) . ?
C17 H17A 0.9700 . ?
C17 H17B 0.9700 . ?
C18 H18A 0.9700 . ?
C18 H18B 0.9700 . ?
C18 C19 1.483(3) . ?
C19 H19A 0.9700 . ?
C19 H19B 0.9700 . ?

loop_
_geom_torsion_atom_site_label_1
_geom_torsion_atom_site_label_2
_geom_torsion_atom_site_label_3
_geom_torsion_atom_site_label_4
_geom_torsion
_geom_torsion_site_symmetry_1
_geom_torsion_site_symmetry_2
_geom_torsion_site_symmetry_3
_geom_torsion_site_symmetry_4
_geom_torsion_publ_flag
O1 C6 C7 C1 -81.16(19) . . . . ?
N1 C1 C2 C3 26.17(17) . . . . ?
N1 C1 C7 C6 -60.22(19) . . . . ?
N1 C4 C5 C6 57.42(19) . . . . ?
C1 N1 C4 C3 48.30(15) . . . . ?
C1 N1 C4 C5 -72.40(16) . . . . ?
C1 C2 C3 C4 3.00(18) . . . . ?
C2 C1 C7 C6 51.2(2) . . . . ?
C2 C3 C4 N1 -31.35(16) . . . . ?
C2 C3 C4 C5 84.37(18) . . . . ?
C3 C4 C5 C6 -54.6(2) . . . . ?
C4 N1 C1 C2 -46.25(15) . . . . ?
C4 N1 C1 C7 73.75(16) . . . . ?
C4 C5 C6 O1 82.79(19) . . . . ?
C4 C5 C6 C7 -39.6(2) . . . . ?
C5 C6 C7 C1 41.2(2) . . . . ?
C7 C1 C2 C3 -88.23(19) . . . . ?
O2 C8 C9 O7 64.81(19) . . . . ?
O3 C16 C17 O4 60.7(2) . . . . ?
O4 C18 C19 O2 -65.99(18) . . . . ?
O5 C14 C15 O3 64.8(2) . . . . ?
O6 C12 C13 O5 -68.1(2) . . . . ?
O7 C10 C11 O6 -61.6(2) . . . . ?
C8 O2 C19 C18 -174.22(14) . . . . ?
C9 O7 C10 C11 -179.14(17) . . . . ?
C10 O7 C9 C8 -173.26(16) . . . . ?
C11 O6 C12 C13 -171.35(16) . . . . ?
C12 O6 C11 C10 -74.8(2) . . . . ?
C13 O5 C14 C15 169.15(18) . . . . ?
C14 O5 C13 C12 -169.39(17) . . . . ?
C15 O3 C16 C17 76.3(2) . . . . ?
C16 O3 C15 C14 174.55(16) . . . . ?
C17 O4 C18 C19 177.99(15) . . . . ?
C18 O4 C17 C16 177.46(15) . . . . ?
C19 O2 C8 C9 174.73(14) . . . . ?
